data_4104429
loop_
_publ_author_name
'Thomas S. Teets'
'Daniel G. Nocera'

_publ_section_title
;
 Halogen Photoreductive Elimination from Gold(III) Centers
;
_journal_name_full 'Journal of the American Chemical Society'
_journal_page_first 7411
_journal_page_last 7420
_journal_paper_doi 10.1021/ja9009937
_journal_volume 131
_journal_year 2009
_chemical_formula_sum 'C25 H22 Au2 Cl4 P2'
_chemical_formula_weight 920.10
_chemical_name_common dppmAuClAuCl3
_chemical_name_systematic
; 
 ? 
;
_space_group_IT_number 19
_symmetry_cell_setting orthorhombic
_symmetry_space_group_name_Hall 'P 2ac 2ab'
_symmetry_space_group_name_H-M 'P 21 21 21'
_atom_sites_solution_hydrogens geom
_atom_sites_solution_primary direct
_atom_sites_solution_secondary difmap
_audit_creation_method SHELXL-97
_cell_angle_alpha 90.00
_cell_angle_beta 90.00
_cell_angle_gamma 90.00
_cell_formula_units_Z 4
_cell_length_a 12.570(3)
_cell_length_b 13.011(3)
_cell_length_c 16.508(3)
_cell_measurement_temperature 293(2)
_cell_volume 2699.9(10)
_computing_structure_refinement 'SHELXL-97 (Sheldrick, 2008)'
_computing_structure_solution 'SHELXS-97 (Sheldrick, 2008)'
_diffrn_ambient_temperature 293(2)
_diffrn_measured_fraction_theta_full 1.000
_diffrn_measured_fraction_theta_max 1.000
_diffrn_radiation_monochromator graphite
_diffrn_radiation_source 'fine-focus sealed tube'
_diffrn_radiation_type MoK\a
_diffrn_radiation_wavelength 0.71073
_diffrn_reflns_av_R_equivalents 0.0744
_diffrn_reflns_av_sigmaI/netI 0.0460
_diffrn_reflns_limit_h_max 17
_diffrn_reflns_limit_h_min -17
_diffrn_reflns_limit_k_max 18
_diffrn_reflns_limit_k_min -18
_diffrn_reflns_limit_l_max 23
_diffrn_reflns_limit_l_min -23
_diffrn_reflns_number 60788
_diffrn_reflns_theta_full 30.03
_diffrn_reflns_theta_max 30.03
_diffrn_reflns_theta_min 1.99
_exptl_absorpt_coefficient_mu 11.383
_exptl_absorpt_correction_T_max 0.1558
_exptl_absorpt_correction_T_min 0.0923
_exptl_absorpt_correction_type multi-scan
_exptl_absorpt_process_details sadabs
_exptl_crystal_colour yellow
_exptl_crystal_density_diffrn 2.264
_exptl_crystal_description block
_exptl_crystal_F_000 1712
_exptl_crystal_size_max 0.4
_exptl_crystal_size_mid 0.26
_exptl_crystal_size_min 0.26
_refine_diff_density_max 3.399
_refine_diff_density_min -1.068
_refine_diff_density_rms 0.182
_refine_ls_abs_structure_details 'Flack H D (1983), Acta Cryst. A39, 876-881'
_refine_ls_abs_structure_Flack 0.069(6)
_refine_ls_extinction_method none
_refine_ls_goodness_of_fit_ref 1.052
_refine_ls_hydrogen_treatment noref
_refine_ls_matrix_type full
_refine_ls_number_parameters 298
_refine_ls_number_reflns 7914
_refine_ls_number_restraints 0
_refine_ls_restrained_S_all 1.052
_refine_ls_R_factor_all 0.0315
_refine_ls_R_factor_gt 0.0293
_refine_ls_shift/su_max 0.002
_refine_ls_shift/su_mean 0.000
_refine_ls_structure_factor_coef Fsqd
_refine_ls_weighting_details 'calc w=1/[\s^2^(Fo^2^)+(0.0237P)^2^+5.7258P] where P=(Fo^2^+2Fc^2^)/3'
_refine_ls_weighting_scheme calc
_refine_ls_wR_factor_gt 0.0671
_refine_ls_wR_factor_ref 0.0678
_reflns_number_gt 7514
_reflns_number_total 7914
_reflns_threshold_expression >2sigma(I)
_cod_data_source_file ja9009937_si_006.cif
_cod_data_source_block 08078
_cod_original_cell_volume 2700.0(9)
_cod_database_code 4104429

loop_
_symmetry_equiv_pos_as_xyz
'x, y, z'
'-x+1/2, -y, z+1/2'
'-x, y+1/2, -z+1/2'
'x+1/2, -y+1/2, -z'

loop_
_atom_site_label
_atom_site_type_symbol
_atom_site_fract_x
_atom_site_fract_y
_atom_site_fract_z
_atom_site_U_iso_or_equiv
_atom_site_adp_type
_atom_site_occupancy
_atom_site_symmetry_multiplicity
_atom_site_calc_flag
_atom_site_refinement_flags
Au1 Au 0.684522(18) 0.546877(16) 0.851438(12) 0.01395(5) Uani 1 1 d .
Au2 Au 0.442062(19) 0.643467(17) 0.723854(14) 0.01795(5) Uani 1 1 d .
P1 P 0.73677(12) 0.56516(10) 0.71837(9) 0.0129(3) Uani 1 1 d .
Cl2 Cl 0.82726(12) 0.64924(12) 0.88326(9) 0.0213(3) Uani 1 1 d .
Cl3 Cl 0.64088(14) 0.52781(12) 0.98833(9) 0.0227(3) Uani 1 1 d .
Cl1 Cl 0.55343(14) 0.43606(12) 0.81658(9) 0.0268(3) Uani 1 1 d .
P2 P 0.52589(12) 0.56885(11) 0.62054(9) 0.0143(3) Uani 1 1 d .
Cl4 Cl 0.34617(17) 0.70540(14) 0.83063(12) 0.0371(5) Uani 1 1 d .
C51 C 0.5610(5) 0.6520(4) 0.5366(3) 0.0140(10) Uani 1 1 d .
C1 C 0.6496(5) 0.5025(4) 0.6451(4) 0.0147(10) Uani 1 1 d .
H1A H 0.6893 0.4929 0.5953 0.018 Uiso 1 1 calc R
H1B H 0.6319 0.4348 0.6656 0.018 Uiso 1 1 calc R
C26 C 0.9589(5) 0.5495(5) 0.7203(4) 0.0218(12) Uani 1 1 d .
H26 H 0.9605 0.6195 0.7316 0.026 Uiso 1 1 calc R
C56 C 0.5400(5) 0.7563(5) 0.5403(4) 0.0193(12) Uani 1 1 d .
H56 H 0.5063 0.7839 0.5855 0.023 Uiso 1 1 calc R
C25 C 1.0523(5) 0.4939(5) 0.7159(5) 0.0266(14) Uani 1 1 d .
H25 H 1.1167 0.5267 0.7259 0.032 Uiso 1 1 calc R
C22 C 0.8613(6) 0.3954(5) 0.6876(4) 0.0213(13) Uani 1 1 d .
H22 H 0.7974 0.3623 0.6765 0.026 Uiso 1 1 calc R
C21 C 0.8623(5) 0.4997(5) 0.7077(4) 0.0174(12) Uani 1 1 d .
C41 C 0.4465(5) 0.4672(5) 0.5769(4) 0.0179(11) Uani 1 1 d .
C23 C 0.9567(5) 0.3414(5) 0.6845(4) 0.0234(14) Uani 1 1 d .
H23 H 0.9559 0.2712 0.6739 0.028 Uiso 1 1 calc R
C32 C 0.8065(5) 0.7233(4) 0.6213(4) 0.0201(12) Uani 1 1 d .
H32 H 0.8411 0.6722 0.5921 0.024 Uiso 1 1 calc R
C33 C 0.8126(6) 0.8255(4) 0.5963(4) 0.0206(12) Uani 1 1 d .
H33 H 0.8530 0.8430 0.5512 0.025 Uiso 1 1 calc R
C55 C 0.5695(6) 0.8202(5) 0.4760(4) 0.0246(14) Uani 1 1 d .
H55 H 0.5567 0.8905 0.4789 0.029 Uiso 1 1 calc R
C36 C 0.6936(5) 0.7744(4) 0.7332(3) 0.0171(11) Uani 1 1 d .
H36 H 0.6541 0.7578 0.7790 0.021 Uiso 1 1 calc R
C45 C 0.4221(7) 0.3024(6) 0.5131(5) 0.0362(19) Uani 1 1 d .
H45 H 0.4515 0.2409 0.4952 0.043 Uiso 1 1 calc R
C54 C 0.6178(6) 0.7789(5) 0.4079(5) 0.0270(15) Uani 1 1 d .
H54 H 0.6374 0.8213 0.3650 0.032 Uiso 1 1 calc R
C31 C 0.7484(5) 0.6980(4) 0.6902(4) 0.0138(11) Uani 1 1 d .
C24 C 1.0516(7) 0.3900(5) 0.6970(4) 0.0297(15) Uani 1 1 d .
H24 H 1.1151 0.3538 0.6928 0.036 Uiso 1 1 calc R
C44 C 0.3166(8) 0.3189(6) 0.5040(4) 0.038(2) Uani 1 1 d .
H44 H 0.2737 0.2698 0.4793 0.046 Uiso 1 1 calc R
C53 C 0.6368(6) 0.6737(5) 0.4040(4) 0.0264(15) Uani 1 1 d .
H53 H 0.6696 0.6457 0.3586 0.032 Uiso 1 1 calc R
C42 C 0.3365(5) 0.4843(5) 0.5690(4) 0.0233(14) Uani 1 1 d .
H42 H 0.3061 0.5446 0.5883 0.028 Uiso 1 1 calc R
C46 C 0.4872(6) 0.3756(5) 0.5489(4) 0.0259(14) Uani 1 1 d .
H46 H 0.5596 0.3626 0.5541 0.031 Uiso 1 1 calc R
C52 C 0.6071(6) 0.6104(5) 0.4678(4) 0.0235(14) Uani 1 1 d .
H52 H 0.6183 0.5398 0.4644 0.028 Uiso 1 1 calc R
C43 C 0.2740(6) 0.4099(6) 0.5319(4) 0.0333(18) Uani 1 1 d .
H43 H 0.2014 0.4218 0.5258 0.040 Uiso 1 1 calc R
C35 C 0.6995(5) 0.8757(4) 0.7062(4) 0.0187(12) Uani 1 1 d .
H35 H 0.6631 0.9267 0.7343 0.022 Uiso 1 1 calc R
C34 C 0.7576(5) 0.9015(4) 0.6393(4) 0.0220(13) Uani 1 1 d .
H34 H 0.7607 0.9696 0.6223 0.026 Uiso 1 1 calc R

loop_
_atom_site_aniso_label
_atom_site_aniso_U_11
_atom_site_aniso_U_22
_atom_site_aniso_U_33
_atom_site_aniso_U_23
_atom_site_aniso_U_13
_atom_site_aniso_U_12
Au1 0.01664(10) 0.01422(8) 0.01099(9) 0.00261(8) -0.00103(8) -0.00043(8)
Au2 0.01758(11) 0.01888(10) 0.01739(10) -0.00223(8) 0.00436(9) 0.00112(9)
P1 0.0134(7) 0.0122(6) 0.0131(6) 0.0015(5) -0.0019(5) -0.0009(5)
Cl2 0.0228(7) 0.0223(6) 0.0188(6) 0.0007(5) -0.0044(6) -0.0053(6)
Cl3 0.0292(8) 0.0263(8) 0.0125(6) 0.0050(5) 0.0038(6) 0.0032(6)
Cl1 0.0251(8) 0.0326(8) 0.0226(7) 0.0084(6) -0.0033(6) -0.0136(7)
P2 0.0139(7) 0.0154(6) 0.0136(7) -0.0014(5) -0.0008(5) 0.0003(5)
Cl4 0.0481(12) 0.0304(8) 0.0329(10) -0.0009(7) 0.0243(8) 0.0095(8)
C51 0.015(2) 0.015(2) 0.012(2) 0.0011(19) -0.004(2) 0.003(2)
C1 0.014(3) 0.015(2) 0.016(3) 0.000(2) -0.001(2) 0.0017(19)
C26 0.016(3) 0.020(3) 0.029(3) 0.008(3) 0.000(2) 0.003(2)
C56 0.022(3) 0.020(3) 0.016(3) 0.002(2) 0.000(2) 0.001(2)
C25 0.012(3) 0.028(3) 0.040(4) 0.005(3) -0.003(3) 0.002(3)
C22 0.023(3) 0.022(3) 0.018(3) -0.003(2) -0.005(3) 0.007(3)
C21 0.019(3) 0.019(3) 0.014(3) 0.004(2) -0.001(2) 0.008(2)
C41 0.011(3) 0.024(3) 0.018(3) 0.002(2) -0.006(2) -0.004(2)
C23 0.028(4) 0.021(3) 0.021(3) -0.002(2) -0.005(3) 0.012(3)
C32 0.022(3) 0.019(3) 0.020(3) 0.003(2) 0.002(3) 0.003(2)
C33 0.019(3) 0.018(3) 0.024(3) 0.010(2) 0.002(3) -0.001(2)
C55 0.028(4) 0.021(3) 0.025(3) 0.004(2) -0.010(3) -0.001(3)
C36 0.020(3) 0.019(2) 0.013(3) 0.000(2) -0.002(2) 0.001(2)
C45 0.053(6) 0.030(3) 0.026(4) -0.005(3) -0.007(4) -0.014(4)
C54 0.025(4) 0.027(3) 0.029(4) 0.008(3) -0.006(3) 0.006(3)
C31 0.013(3) 0.015(2) 0.014(3) 0.004(2) -0.005(2) 0.001(2)
C24 0.030(4) 0.032(3) 0.028(3) 0.003(3) -0.006(3) 0.010(3)
C44 0.060(5) 0.037(4) 0.017(3) 0.011(3) -0.018(4) -0.032(4)
C53 0.031(4) 0.031(3) 0.017(3) 0.005(3) 0.004(3) 0.015(3)
C42 0.013(3) 0.034(3) 0.024(3) 0.008(3) -0.002(2) -0.002(2)
C46 0.029(4) 0.027(3) 0.021(3) -0.007(3) -0.002(3) -0.004(3)
C52 0.032(4) 0.020(3) 0.019(3) 0.001(2) 0.008(3) 0.014(3)
C43 0.029(4) 0.045(4) 0.025(4) 0.011(3) -0.014(3) -0.014(3)
C35 0.017(3) 0.015(2) 0.024(3) -0.003(2) -0.007(2) 0.001(2)
C34 0.025(3) 0.015(3) 0.027(3) 0.006(2) -0.006(3) -0.004(2)

loop_
_atom_type_symbol
_atom_type_description
_atom_type_scat_dispersion_real
_atom_type_scat_dispersion_imag
_atom_type_scat_source
C C 0.0033 0.0016 'International Tables Vol C Tables 4.2.6.8 and 6.1.1.4'
H H 0.0000 0.0000 'International Tables Vol C Tables 4.2.6.8 and 6.1.1.4'
P P 0.1023 0.0942 'International Tables Vol C Tables 4.2.6.8 and 6.1.1.4'
Cl Cl 0.1484 0.1585 'International Tables Vol C Tables 4.2.6.8 and 6.1.1.4'
Au Au -2.0133 8.8022 'International Tables Vol C Tables 4.2.6.8 and 6.1.1.4'

loop_
_geom_angle_atom_site_label_1
_geom_angle_atom_site_label_2
_geom_angle_atom_site_label_3
_geom_angle
Cl1 Au1 Cl2 175.29(6)
Cl1 Au1 P1 91.77(5)
Cl2 Au1 P1 86.30(5)
Cl1 Au1 Cl3 90.42(6)
Cl2 Au1 Cl3 91.36(6)
P1 Au1 Cl3 177.01(6)
P2 Au2 Cl4 174.29(7)
C31 P1 C21 111.0(3)
C31 P1 C1 107.9(3)
C21 P1 C1 104.5(3)
C31 P1 Au1 111.7(2)
C21 P1 Au1 107.1(2)
C1 P1 Au1 114.5(2)
C41 P2 C51 105.4(3)
C41 P2 C1 102.3(3)
C51 P2 C1 104.2(3)
C41 P2 Au2 111.3(2)
C51 P2 Au2 116.13(19)
C1 P2 Au2 116.1(2)
C56 C51 C52 120.0(5)
C56 C51 P2 120.3(4)
C52 C51 P2 119.7(4)
P2 C1 P1 116.6(3)
C25 C26 C21 119.4(6)
C51 C56 C55 119.9(6)
C26 C25 C24 121.1(7)
C23 C22 C21 119.5(7)
C26 C21 C22 119.7(6)
C26 C21 P1 122.0(5)
C22 C21 P1 118.3(5)
C46 C41 C42 118.1(6)
C46 C41 P2 124.2(5)
C42 C41 P2 117.7(5)
C24 C23 C22 120.9(6)
C31 C32 C33 119.8(6)
C32 C33 C34 119.8(6)
C54 C55 C56 120.2(6)
C35 C36 C31 118.9(6)
C44 C45 C46 121.1(8)
C55 C54 C53 119.5(7)
C32 C31 C36 120.2(5)
C32 C31 P1 118.8(4)
C36 C31 P1 120.8(4)
C23 C24 C25 119.4(7)
C45 C44 C43 118.7(7)
C52 C53 C54 120.3(6)
C43 C42 C41 119.2(7)
C41 C46 C45 121.2(7)
C51 C52 C53 120.1(6)
C44 C43 C42 121.7(7)
C34 C35 C36 121.3(6)
C35 C34 C33 120.0(5)

loop_
_geom_bond_atom_site_label_1
_geom_bond_atom_site_label_2
_geom_bond_distance
Au1 Cl1 2.2640(16)
Au1 Cl2 2.2955(15)
Au1 P1 2.3051(16)
Au1 Cl3 2.3387(15)
Au2 P2 2.2275(15)
Au2 Cl4 2.2825(18)
P1 C31 1.795(6)
P1 C21 1.802(6)
P1 C1 1.824(6)
P2 C41 1.806(6)
P2 C51 1.813(6)
P2 C1 1.824(6)
C51 C56 1.384(8)
C51 C52 1.385(8)
C26 C25 1.380(8)
C26 C21 1.392(9)
C56 C55 1.399(9)
C25 C24 1.388(9)
C22 C23 1.391(9)
C22 C21 1.397(8)
C41 C46 1.376(9)
C41 C42 1.407(9)
C23 C24 1.366(10)
C32 C31 1.391(8)
C32 C33 1.394(8)
C33 C34 1.400(9)
C55 C54 1.386(10)
C36 C35 1.393(7)
C36 C31 1.402(8)
C45 C44 1.351(13)
C45 C46 1.389(9)
C54 C53 1.391(9)
C44 C43 1.380(12)
C53 C52 1.388(9)
C42 C43 1.389(10)
C35 C34 1.366(9)

loop_
_geom_torsion_atom_site_label_1
_geom_torsion_atom_site_label_2
_geom_torsion_atom_site_label_3
_geom_torsion_atom_site_label_4
_geom_torsion
Cl1 Au1 P1 C31 129.8(2)
Cl2 Au1 P1 C31 -54.5(2)
Cl3 Au1 P1 C31 -93.1(10)
Cl1 Au1 P1 C21 -108.5(2)
Cl2 Au1 P1 C21 67.3(2)
Cl3 Au1 P1 C21 28.7(11)
Cl1 Au1 P1 C1 6.9(2)
Cl2 Au1 P1 C1 -177.4(2)
Cl3 Au1 P1 C1 144.0(10)
Cl4 Au2 P2 C41 21.0(8)
Cl4 Au2 P2 C51 141.6(7)
Cl4 Au2 P2 C1 -95.5(7)
C41 P2 C51 C56 126.6(5)
C1 P2 C51 C56 -126.1(5)
Au2 P2 C51 C56 2.9(6)
C41 P2 C51 C52 -52.2(6)
C1 P2 C51 C52 55.1(6)
Au2 P2 C51 C52 -175.9(5)
C41 P2 C1 P1 -161.3(3)
C51 P2 C1 P1 89.0(4)
Au2 P2 C1 P1 -40.0(4)
C31 P1 C1 P2 -46.9(4)
C21 P1 C1 P2 -165.1(3)
Au1 P1 C1 P2 78.1(3)
C52 C51 C56 C55 -2.6(10)
P2 C51 C56 C55 178.6(5)
C21 C26 C25 C24 1.8(10)
C25 C26 C21 C22 -2.5(9)
C25 C26 C21 P1 176.2(5)
C23 C22 C21 C26 3.2(9)
C23 C22 C21 P1 -175.5(5)
C31 P1 C21 C26 32.3(6)
C1 P1 C21 C26 148.3(5)
Au1 P1 C21 C26 -89.8(5)
C31 P1 C21 C22 -149.0(5)
C1 P1 C21 C22 -33.0(6)
Au1 P1 C21 C22 88.8(5)
C51 P2 C41 C46 91.4(6)
C1 P2 C41 C46 -17.2(6)
Au2 P2 C41 C46 -141.8(5)
C51 P2 C41 C42 -86.6(5)
C1 P2 C41 C42 164.7(5)
Au2 P2 C41 C42 40.1(5)
C21 C22 C23 C24 -3.2(10)
C31 C32 C33 C34 -1.9(10)
C51 C56 C55 C54 1.3(10)
C56 C55 C54 C53 -0.1(11)
C33 C32 C31 C36 1.8(10)
C33 C32 C31 P1 177.2(5)
C35 C36 C31 C32 -0.7(9)
C35 C36 C31 P1 -176.0(4)
C21 P1 C31 C32 42.7(6)
C1 P1 C31 C32 -71.2(6)
Au1 P1 C31 C32 162.2(4)
C21 P1 C31 C36 -141.9(5)
C1 P1 C31 C36 104.2(5)
Au1 P1 C31 C36 -22.5(5)
C22 C23 C24 C25 2.4(11)
C26 C25 C24 C23 -1.7(11)
C46 C45 C44 C43 -0.8(11)
C55 C54 C53 C52 0.4(11)
C46 C41 C42 C43 -1.5(9)
P2 C41 C42 C43 176.8(5)
C42 C41 C46 C45 0.6(10)
P2 C41 C46 C45 -177.4(6)
C44 C45 C46 C41 0.5(11)
C56 C51 C52 C53 2.9(10)
P2 C51 C52 C53 -178.3(5)
C54 C53 C52 C51 -1.7(11)
C45 C44 C43 C42 0.0(11)
C41 C42 C43 C44 1.2(10)
C31 C36 C35 C34 -0.3(9)
C36 C35 C34 C33 0.2(10)
C32 C33 C34 C35 0.9(10)
